data_2311902
loop_
_publ_author_name
'Dur\'an-Palma, Melissa Hidekel'
'Mendoza-Barraza, Sonia Sanet'
'Maga\~na-Vergara, Nancy Evelyn'
'Mart\'inez-Mart\'inez, Francisco Javier'
'Gonz\'alez-Gonz\'alez, Juan Saulo'

_publ_section_title
;
 Crystal structure of pharmaceutical cocrystals of 2,6-diaminopyridine
 with piracetam and theophylline.
;
_journal_coeditor_code FN3239
_journal_issue 'Pt 10'
_journal_name_full 'Acta crystallographica. Section C, Structural chemistry'
_journal_page_first 767
_journal_page_last 772
_journal_paper_doi 10.1107/S205322961701230X
_journal_volume 73
_journal_year 2017
_chemical_formula_iupac 'C5 H7 N3, C6 H10 N2 O2'
_chemical_formula_moiety 'C5 H7 N3, C6 H10 N2 O2'
_chemical_formula_sum 'C11 H17 N5 O2'
_chemical_formula_weight 251.3
_chemical_name_common
;
2,6-Diaminopyridine--piracetam (1/1)
;
_chemical_name_systematic
;
2,6-Diaminopyridine--2-(2-oxopyrrolidin-1-yl)acetamide (1/1)
;
_space_group_IT_number 61
_space_group_name_Hall '-P 2ac 2ab'
_space_group_name_H-M_alt 'P b c a'
_symmetry_cell_setting orthorhombic
_symmetry_space_group_name_Hall '-P 2ac 2ab'
_symmetry_space_group_name_H-M 'P b c a'
_atom_sites_solution_hydrogens geom
_atom_sites_solution_primary direct
_atom_sites_solution_secondary difmap
_audit_conform_dict_name cif_core.dic
_audit_conform_dict_version 2.4.3
_audit_creation_method 'WinGX routine CIF_UPDATE'
_cell_angle_alpha 90
_cell_angle_beta 90
_cell_angle_gamma 90
_cell_formula_units_Z 8
_cell_length_a 12.5854(10)
_cell_length_b 10.0901(7)
_cell_length_c 19.8568(16)
_cell_measurement_reflns_used 8544
_cell_measurement_temperature 293.15(2)
_cell_measurement_theta_max 25.6827
_cell_measurement_theta_min 2.613
_cell_volume 2521.6(3)
_computing_cell_refinement
;
SAINT (Bruker, 2014)
;
_computing_data_collection
;
APEX2 (Bruker, 2014)
;
_computing_data_reduction
;
SORTAV (Blessing, 1995)
;
_computing_molecular_graphics
;
ORTEP-3 for Windows (Farrugia, 2012)
;
_computing_publication_material
;
WinGX (Farrugia, 2012)
;
_computing_structure_refinement
;
SHELXL97 (Sheldrick, 2008)
;
_computing_structure_solution
;
SIR2004 (Burla <i>et al.</i>,  2005)
;
_diffrn_ambient_temperature 293.15(2)
_diffrn_measured_fraction_theta_full 0.986
_diffrn_measured_fraction_theta_max 0.986
_diffrn_measurement_device '\k-geometry diffractometer'
_diffrn_measurement_device_type 'Bruker APEXII'
_diffrn_measurement_method '\f or \w oscillation scans'
_diffrn_radiation_monochromator graphite
_diffrn_radiation_type MoK\a
_diffrn_radiation_wavelength 0.71073
_diffrn_reflns_av_R_equivalents 0.0395
_diffrn_reflns_limit_h_max 14
_diffrn_reflns_limit_h_min -14
_diffrn_reflns_limit_k_max 11
_diffrn_reflns_limit_k_min -11
_diffrn_reflns_limit_l_max 22
_diffrn_reflns_limit_l_min -23
_diffrn_reflns_number 9412
_diffrn_reflns_reduction_process
;
Scaled and merged with Sortav
R.H. Blessing, (1987) Cryst. Rev. 1, 3-58
R.H. Blessing, (1989) J. Appl. Cryst. 22, 396-397
;
_diffrn_reflns_theta_full 24.71
_diffrn_reflns_theta_max 24.71
_diffrn_reflns_theta_min 2.61
_exptl_absorpt_coefficient_mu 0.095
_exptl_absorpt_correction_T_max 0.745
_exptl_absorpt_correction_T_min 0.596
_exptl_absorpt_correction_type multi-scan
_exptl_absorpt_process_details
;
(SADABS; Bruker, 2014)
;
_exptl_crystal_colour brown
_exptl_crystal_density_diffrn 1.324
_exptl_crystal_density_method 'not measured'
_exptl_crystal_description block
_exptl_crystal_F_000 1072
_exptl_crystal_size_max 0.3
_exptl_crystal_size_mid 0.2
_exptl_crystal_size_min 0.1
_refine_diff_density_max 0.227
_refine_diff_density_min -0.226
_refine_ls_extinction_coef 0.075(4)
_refine_ls_extinction_expression Fc^*^=kFc[1+0.001xFc^2^\l^3^/sin(2\q)]^-1/4^
_refine_ls_extinction_method
;
SHELXL97 (Sheldrick, 2008)
;
_refine_ls_goodness_of_fit_ref 1.191
_refine_ls_hydrogen_treatment mixed
_refine_ls_matrix_type full
_refine_ls_number_parameters 188
_refine_ls_number_reflns 2112
_refine_ls_number_restraints 0
_refine_ls_restrained_S_all 1.191
_refine_ls_R_factor_all 0.0619
_refine_ls_R_factor_gt 0.0561
_refine_ls_shift/su_max 0
_refine_ls_shift/su_mean 0
_refine_ls_structure_factor_coef Fsqd
_refine_ls_weighting_details 'calc w=1/[\s^2^(Fo^2^)+(0.0372P)^2^+1.9621P] where P=(Fo^2^+2Fc^2^)/3'
_refine_ls_weighting_scheme calc
_refine_ls_wR_factor_gt 0.13
_refine_ls_wR_factor_ref 0.136
_reflns_number_gt 1916
_reflns_number_total 2112
_reflns_threshold_expression >2\s(I)
_cod_data_source_file fn3239sup1.cif
_cod_data_source_block nemvucol73_0ma_a
_cod_database_code 2311902

loop_
_symmetry_equiv_pos_as_xyz
'x, y, z'
'-x+1/2, -y, z+1/2'
'-x, y+1/2, -z+1/2'
'x+1/2, -y+1/2, -z'
'-x, -y, -z'
'x-1/2, y, -z-1/2'
'x, -y-1/2, z-1/2'
'-x-1/2, y-1/2, z'

loop_
_atom_site_type_symbol
_atom_site_label
_atom_site_fract_x
_atom_site_fract_y
_atom_site_fract_z
_atom_site_U_iso_or_equiv
_atom_site_adp_type
_atom_site_calc_flag
_atom_site_refinement_flags
_atom_site_occupancy
_atom_site_symmetry_multiplicity
C C2 0.15470(18) 0.1293(2) 0.38814(11) 0.0408(6) Uani d . 1 1
C C3 0.2301(2) 0.2293(3) 0.38717(14) 0.0521(7) Uani d . 1 1
H H3 0.2658 0.2514 0.3477 0.063 Uiso calc R 1 1
C C4 0.2505(2) 0.2951(3) 0.44659(14) 0.0563(7) Uani d . 1 1
H H4 0.3008 0.3626 0.4475 0.068 Uiso calc R 1 1
C C5 0.1969(2) 0.2617(3) 0.50482(14) 0.0514(6) Uani d . 1 1
H H5 0.2101 0.3061 0.545 0.062 Uiso calc R 1 1
C C6 0.12310(19) 0.1604(2) 0.50179(12) 0.0440(6) Uani d . 1 1
C C12 0.49435(16) 0.3921(2) 0.19766(11) 0.0388(5) Uani d . 1 1
C C13 0.5447(2) 0.5128(3) 0.16806(13) 0.0525(7) Uani d . 1 1
H H13A 0.6213 0.5097 0.1733 0.063 Uiso calc R 1 1
H H13B 0.5181 0.5923 0.1898 0.063 Uiso calc R 1 1
C C14 0.5144(2) 0.5111(3) 0.09418(14) 0.0621(8) Uani d . 1 1
H H14A 0.4843 0.5957 0.081 0.074 Uiso calc R 1 1
H H14B 0.5763 0.4937 0.0665 0.074 Uiso calc R 1 1
C C15 0.4337(2) 0.4022(2) 0.08593(12) 0.0486(6) Uani d . 1 1
H H15A 0.3642 0.4385 0.0758 0.058 Uiso calc R 1 1
H H15B 0.4542 0.3422 0.0501 0.058 Uiso calc R 1 1
C C16 0.38073(18) 0.2096(2) 0.16114(12) 0.0392(6) Uani d . 1 1
H H16A 0.4214 0.1596 0.1939 0.047 Uiso calc R 1 1
H H16B 0.383 0.1607 0.1191 0.047 Uiso calc R 1 1
C C17 0.26679(17) 0.2141(2) 0.18463(10) 0.0333(5) Uani d . 1 1
O O12 0.50567(13) 0.34866(18) 0.25556(8) 0.0515(5) Uani d . 1 1
O O17 0.21837(14) 0.10905(16) 0.19204(9) 0.0523(5) Uani d . 1 1
N N1 0.10113(15) 0.09509(18) 0.44420(9) 0.0408(5) Uani d . 1 1
N N2 0.1316(2) 0.0578(3) 0.33194(12) 0.0593(7) Uani d . 1 1
N N6 0.0664(3) 0.1216(3) 0.55693(13) 0.0751(9) Uani d . 1 1
N N11 0.43314(14) 0.33441(18) 0.15079(9) 0.0359(5) Uani d . 1 1
N N18 0.22281(17) 0.3300(2) 0.19661(10) 0.0390(5) Uani d . 1 1
H H2A 0.157(2) 0.086(3) 0.2952(15) 0.056(8) Uiso d . 1 1
H H2B 0.087(2) -0.004(3) 0.3335(12) 0.041(7) Uiso d . 1 1
H H6A 0.019(2) 0.055(3) 0.5551(14) 0.062(8) Uiso d . 1 1
H H6B 0.080(3) 0.157(3) 0.5916(18) 0.074(10) Uiso d . 1 1
H H18A 0.156(2) 0.334(3) 0.2109(13) 0.047(7) Uiso d . 1 1
H H18B 0.256(2) 0.404(3) 0.1909(12) 0.043(7) Uiso d . 1 1

loop_
_atom_site_aniso_label
_atom_site_aniso_U_11
_atom_site_aniso_U_22
_atom_site_aniso_U_33
_atom_site_aniso_U_12
_atom_site_aniso_U_13
_atom_site_aniso_U_23
C2 0.0407(12) 0.0380(12) 0.0435(13) 0.0055(10) -0.0004(10) 0.0048(10)
C3 0.0521(15) 0.0476(14) 0.0565(15) -0.0018(12) 0.0073(12) 0.0095(12)
C4 0.0537(15) 0.0425(14) 0.0727(18) -0.0158(12) -0.0074(13) 0.0090(13)
C5 0.0571(15) 0.0458(14) 0.0511(14) -0.0073(12) -0.0139(12) 0.0016(11)
C6 0.0484(13) 0.0417(13) 0.0419(13) -0.0025(10) -0.0083(10) 0.0040(10)
C12 0.0289(11) 0.0468(13) 0.0407(13) 0.0062(9) 0.0017(9) -0.0038(10)
C13 0.0468(14) 0.0510(15) 0.0598(16) -0.0075(12) 0.0021(12) -0.0036(12)
C14 0.0673(18) 0.0609(17) 0.0580(17) -0.0095(14) 0.0066(14) 0.0137(13)
C15 0.0603(15) 0.0509(14) 0.0346(12) 0.0009(12) 0.0017(11) 0.0045(10)
C16 0.0418(12) 0.0333(11) 0.0425(12) 0.0049(9) -0.0013(10) 0.0005(9)
C17 0.0421(12) 0.0299(11) 0.0278(10) -0.0017(9) 0.0001(9) 0.0007(8)
O12 0.0499(10) 0.0661(11) 0.0385(9) 0.0027(8) -0.0093(7) 0.0042(8)
O17 0.0598(11) 0.0326(9) 0.0645(11) -0.0086(8) 0.0149(8) -0.0009(8)
N1 0.0434(10) 0.0389(10) 0.0402(11) -0.0040(8) -0.0027(8) 0.0032(8)
N2 0.0746(17) 0.0612(15) 0.0422(13) -0.0162(13) 0.0096(12) -0.0024(11)
N6 0.097(2) 0.091(2) 0.0377(13) -0.0467(17) 0.0010(13) -0.0065(13)
N11 0.0359(10) 0.0388(10) 0.0329(10) 0.0011(8) 0.0005(7) 0.0019(8)
N18 0.0379(11) 0.0312(11) 0.0478(12) -0.0012(9) 0.0086(8) -0.0001(8)

loop_
_atom_type_symbol
_atom_type_description
_atom_type_scat_dispersion_real
_atom_type_scat_dispersion_imag
_atom_type_scat_source
C C 0.0033 0.0016 'International Tables Vol C Tables 4.2.6.8 and 6.1.1.4'
H H 0 0 'International Tables Vol C Tables 4.2.6.8 and 6.1.1.4'
O O 0.0106 0.006 'International Tables Vol C Tables 4.2.6.8 and 6.1.1.4'
N N 0.0061 0.0033 'International Tables Vol C Tables 4.2.6.8 and 6.1.1.4'

loop_
_geom_angle_atom_site_label_1
_geom_angle_atom_site_label_2
_geom_angle_atom_site_label_3
_geom_angle
N1 C2 N2 115.8(2)
N1 C2 C3 122.8(2)
N2 C2 C3 121.4(2)
C4 C3 C2 117.8(2)
C4 C3 H3 121.1
C2 C3 H3 121.1
C3 C4 C5 120.6(2)
C3 C4 H4 119.7
C5 C4 H4 119.7
C4 C5 C6 118.2(2)
C4 C5 H5 120.9
C6 C5 H5 120.9
N1 C6 N6 115.7(2)
N1 C6 C5 122.4(2)
N6 C6 C5 121.9(2)
O12 C12 N11 123.8(2)
O12 C12 C13 127.2(2)
N11 C12 C13 108.9(2)
C12 C13 C14 105.3(2)
C12 C13 H13A 110.7
C14 C13 H13A 110.7
C12 C13 H13B 110.7
C14 C13 H13B 110.7
H13A C13 H13B 108.8
C15 C14 C13 106.5(2)
C15 C14 H14A 110.4
C13 C14 H14A 110.4
C15 C14 H14B 110.4
C13 C14 H14B 110.4
H14A C14 H14B 108.6
N11 C15 C14 104.4(2)
N11 C15 H15A 110.9
C14 C15 H15A 110.9
N11 C15 H15B 110.9
C14 C15 H15B 110.9
H15A C15 H15B 108.9
N11 C16 C17 117.03(17)
N11 C16 H16A 108
C17 C16 H16A 108
N11 C16 H16B 108
C17 C16 H16B 108
H16A C16 H16B 107.3
O17 C17 N18 122.4(2)
O17 C17 C16 118.77(19)
N18 C17 C16 118.86(19)
C2 N1 C6 118.3(2)
C2 N2 H2A 116.8(19)
C2 N2 H2B 120.3(17)
H2A N2 H2B 122(3)
C6 N6 H6A 121.9(19)
C6 N6 H6B 117(2)
H6A N6 H6B 121(3)
C12 N11 C16 123.03(18)
C12 N11 C15 113.98(19)
C16 N11 C15 122.68(18)
C17 N18 H18A 119.8(17)
C17 N18 H18B 122.6(17)
H18A N18 H18B 118(2)

loop_
_geom_bond_atom_site_label_1
_geom_bond_atom_site_label_2
_geom_bond_distance
C2 N1 1.346(3)
C2 N2 1.360(3)
C2 C3 1.386(3)
C3 C4 1.378(4)
C3 H3 0.93
C4 C5 1.381(4)
C4 H4 0.93
C5 C6 1.383(3)
C5 H5 0.93
C6 N1 1.348(3)
C6 N6 1.364(3)
C12 O12 1.239(3)
C12 N11 1.341(3)
C12 C13 1.493(3)
C13 C14 1.516(4)
C13 H13A 0.97
C13 H13B 0.97
C14 C15 1.505(4)
C14 H14A 0.97
C14 H14B 0.97
C15 N11 1.459(3)
C15 H15A 0.97
C15 H15B 0.97
C16 N11 1.436(3)
C16 C17 1.509(3)
C16 H16A 0.97
C16 H16B 0.97
C17 O17 1.232(3)
C17 N18 1.315(3)
N2 H2A 0.85(3)
N2 H2B 0.84(3)
N6 H6A 0.90(3)
N6 H6B 0.79(4)
N18 H18A 0.88(3)
N18 H18B 0.87(3)

loop_
_geom_hbond_atom_site_label_D
_geom_hbond_atom_site_label_H
_geom_hbond_atom_site_label_A
_geom_hbond_site_symmetry_A
_geom_hbond_distance_DH
_geom_hbond_distance_HA
_geom_hbond_distance_DA
_geom_hbond_angle_DHA
_geom_hbond_publ_flag
N2 H2A O17 . 0.85(3) 2.20(3) 3.029(3) 166(3) yes
N2 H2B O12 8_655 0.84(3) 2.44(3) 3.121(3) 138(2) yes
N6 H6A N1 5_556 0.90(3) 2.14(3) 3.038(4) 176(3) yes
N18 H18A O12 6_556 0.89(3) 2.01(3) 2.899(3) 178(3) yes
N18 H18B N11 . 0.86(3) 2.47(3) 2.799(3) 104(2) yes
N18 H18B O17 8_665 0.86(3) 2.09(3) 2.913(3) 158(2) yes

loop_
_geom_torsion_atom_site_label_1
_geom_torsion_atom_site_label_2
_geom_torsion_atom_site_label_3
_geom_torsion_atom_site_label_4
_geom_torsion
N1 C2 C3 C4 0.3(4)
N2 C2 C3 C4 -178.6(2)
C2 C3 C4 C5 -0.1(4)
C3 C4 C5 C6 0.4(4)
C4 C5 C6 N1 -0.9(4)
C4 C5 C6 N6 -179.7(3)
O12 C12 C13 C14 173.6(2)
N11 C12 C13 C14 -6.0(3)
C12 C13 C14 C15 8.8(3)
C13 C14 C15 N11 -8.4(3)
N11 C16 C17 O17 177.80(19)
N11 C16 C17 N18 -2.3(3)
N2 C2 N1 C6 178.2(2)
C3 C2 N1 C6 -0.8(3)
N6 C6 N1 C2 180.0(2)
C5 C6 N1 C2 1.1(3)
O12 C12 N11 C16 -5.2(3)
C13 C12 N11 C16 174.40(19)
O12 C12 N11 C15 -178.9(2)
C13 C12 N11 C15 0.7(3)
C17 C16 N11 C12 95.4(2)
C17 C16 N11 C15 -91.4(2)
C14 C15 N11 C12 5.0(3)
C14 C15 N11 C16 -168.8(2)
